data_1553056
loop_
_publ_author_name
'Zheng, Fangrui'
'Xie, Zuowei'

_publ_section_title
;
 Reaction of N-heterocyclic carbenes with 13-vertex closo-carboranes:
 synthesis and structural characterization of zwitterionic salts of
 13-vertex nido-carboranes
;
_journal_issue 1
_journal_name_full 'Organic Chemistry Frontiers'
_journal_page_first 55
_journal_paper_doi 10.1039/C4QO00287C
_journal_volume 2
_journal_year 2015
_chemical_formula_sum 'C39 H59 B11 N2'
_chemical_formula_weight 674.79
_space_group_IT_number 19
_space_group_name_Hall 'P 2ac 2ab'
_space_group_name_H-M_alt 'P 21 21 21'
_symmetry_cell_setting orthorhombic
_symmetry_space_group_name_H-M 'P 21 21 21'
_atom_sites_solution_hydrogens geom
_atom_sites_solution_primary direct
_atom_sites_solution_secondary difmap
_audit_creation_method SHELXL-97
_audit_update_record
;
2014-11-03 deposited with the CCDC.
2014-12-10 downloaded from the CCDC.
;
_cell_angle_alpha 90.00
_cell_angle_beta 90.00
_cell_angle_gamma 90.00
_cell_formula_units_Z 4
_cell_length_a 10.4375(6)
_cell_length_b 19.3175(9)
_cell_length_c 22.8874(13)
_cell_measurement_reflns_used 75
_cell_measurement_temperature 296(2)
_cell_measurement_theta_max 15
_cell_measurement_theta_min 15
_cell_volume 4614.7(4)
_computing_cell_refinement 'BRUKER KAPPA APEXII DUO DIFFRACTOMETER'
_computing_data_collection 'BRUKER KAPPA APEXII DUO DIFFRACTOMETER'
_computing_data_reduction 'BRUKER KAPPA APEXII DUO DIFFRACTOMETER'
_computing_molecular_graphics 'SIEMENS SHELXTL'
_computing_publication_material 'SIEMENS SHELXTL'
_computing_structure_refinement 'SHELXL-97 (Sheldrick, 2008)'
_computing_structure_solution 'SHELXS-97 (Sheldrick, 2008)'
_diffrn_ambient_temperature 296(2)
_diffrn_measured_fraction_theta_full 0.998
_diffrn_measured_fraction_theta_max 0.998
_diffrn_measurement_device_type 'BRUKER KAPPA APEXII DUO DIFFRACTOMETER'
_diffrn_measurement_method 'PHI & OMEGA SCAN'
_diffrn_radiation_monochromator graphite
_diffrn_radiation_source 'fine-focus sealed tube'
_diffrn_radiation_type MoK\a
_diffrn_radiation_wavelength 0.71073
_diffrn_reflns_av_R_equivalents 0.1072
_diffrn_reflns_av_sigmaI/netI 0.1128
_diffrn_reflns_limit_h_max 12
_diffrn_reflns_limit_h_min -12
_diffrn_reflns_limit_k_max 22
_diffrn_reflns_limit_k_min -15
_diffrn_reflns_limit_l_max 27
_diffrn_reflns_limit_l_min -27
_diffrn_reflns_number 34990
_diffrn_reflns_theta_full 25.25
_diffrn_reflns_theta_max 25.25
_diffrn_reflns_theta_min 1.38
_exptl_absorpt_coefficient_mu 0.052
_exptl_absorpt_correction_T_max 0.7456
_exptl_absorpt_correction_T_min 0.6553
_exptl_absorpt_correction_type multi-scan
_exptl_crystal_colour colourless
_exptl_crystal_density_diffrn 0.971
_exptl_crystal_density_method 'not measured'
_exptl_crystal_description block
_exptl_crystal_F_000 1448
_exptl_crystal_size_max 0.50
_exptl_crystal_size_mid 0.40
_exptl_crystal_size_min 0.30
_platon_squeeze_details
;
;
_refine_diff_density_max 0.140
_refine_diff_density_min -0.113
_refine_diff_density_rms 0.029
_refine_ls_extinction_method none
_refine_ls_goodness_of_fit_ref 0.893
_refine_ls_hydrogen_treatment riding
_refine_ls_matrix_type full
_refine_ls_number_parameters 477
_refine_ls_number_reflns 8343
_refine_ls_number_restraints 0
_refine_ls_restrained_S_all 0.893
_refine_ls_R_factor_all 0.1296
_refine_ls_R_factor_gt 0.0585
_refine_ls_shift/su_max 0.005
_refine_ls_shift/su_mean 0.000
_refine_ls_structure_factor_coef Fsqd
_refine_ls_weighting_details 'calc w=1/[\s^2^(Fo^2^)+(0.0561P)^2^+0.0000P] where P=(Fo^2^+2Fc^2^)/3'
_refine_ls_weighting_scheme calc
_refine_ls_wR_factor_gt 0.1179
_refine_ls_wR_factor_ref 0.1379
_reflns_number_gt 4011
_reflns_number_total 8343
_reflns_threshold_expression >2sigma(I)
_cod_data_source_file c4qo00287c2.cif
_cod_data_source_block 11
_cod_depositor_comments
;
The following automatic conversions were performed:

data item '_symmetry_cell_setting' value 'Orthorhombic' was changed
to 'orthorhombic' in accordance with the
/home/saulius/struct/COD-crude-data/automatic-downloads/DataCite-retrospective/RSC/depositions/lib/dictionaries/cif_core.dic
dictionary named 'cif_core.dic' version 2.4.2 last updated on
2011-04-26.

Automatic conversion script
Id: cif_fix_values 6909 2019-04-08 15:41:33Z antanas 
;
_cod_original_sg_symbol_H-M P2(1)2(1)2(1)
_cod_database_code 1553056

loop_
_symmetry_equiv_pos_as_xyz
'x, y, z'
'-x+1/2, -y, z+1/2'
'-x, y+1/2, -z+1/2'
'x+1/2, -y+1/2, -z'

loop_
_atom_site_label
_atom_site_type_symbol
_atom_site_fract_x
_atom_site_fract_y
_atom_site_fract_z
_atom_site_U_iso_or_equiv
_atom_site_adp_type
_atom_site_occupancy
_atom_site_symmetry_multiplicity
_atom_site_calc_flag
_atom_site_refinement_flags
N1 N 0.5583(2) 0.42504(13) 0.27803(11) 0.0444(7) Uani 1 1 d .
N2 N 0.5130(2) 0.45094(13) 0.18890(11) 0.0505(7) Uani 1 1 d .
C2 C 0.8926(3) 0.60891(15) 0.27353(13) 0.0476(8) Uani 1 1 d .
C8 C 0.8052(3) 0.62335(14) 0.32782(13) 0.0409(8) Uani 1 1 d .
C11 C 1.0374(3) 0.5915(2) 0.28239(19) 0.0730(11) Uani 1 1 d .
H11A H 1.0629 0.5572 0.2537 0.088 Uiso 1 1 calc R
H11B H 1.0876 0.6329 0.2755 0.088 Uiso 1 1 calc R
C12 C 1.0670(4) 0.5646(3) 0.3420(3) 0.1243(19) Uani 1 1 d .
H12A H 1.1589 0.5672 0.3481 0.149 Uiso 1 1 calc R
H12B H 1.0430 0.5161 0.3436 0.149 Uiso 1 1 calc R
C13 C 1.0011(4) 0.6022(2) 0.3918(2) 0.0998(15) Uani 1 1 d .
H13A H 1.0274 0.5821 0.4288 0.120 Uiso 1 1 calc R
H13B H 1.0261 0.6505 0.3917 0.120 Uiso 1 1 calc R
C14 C 0.8586(4) 0.59650(17) 0.38551(15) 0.0641(10) Uani 1 1 d .
H14A H 0.8186 0.6219 0.4172 0.077 Uiso 1 1 calc R
H14B H 0.8345 0.5483 0.3897 0.077 Uiso 1 1 calc R
C15 C 0.7230(3) 0.74403(16) 0.38829(14) 0.0506(8) Uani 1 1 d .
C16 C 0.6169(4) 0.7431(2) 0.42404(16) 0.0787(12) Uani 1 1 d .
H16A H 0.5465 0.7166 0.4131 0.094 Uiso 1 1 calc R
C17 C 0.6113(5) 0.7806(2) 0.4762(2) 0.1042(16) Uani 1 1 d .
H17A H 0.5382 0.7788 0.4993 0.125 Uiso 1 1 calc R
C18 C 0.7134(5) 0.8196(2) 0.49286(19) 0.0940(14) Uani 1 1 d .
H18A H 0.7104 0.8444 0.5277 0.113 Uiso 1 1 calc R
C19 C 0.8188(4) 0.8224(2) 0.45898(18) 0.0898(14) Uani 1 1 d .
H19A H 0.8883 0.8494 0.4702 0.108 Uiso 1 1 calc R
C20 C 0.8237(4) 0.78479(19) 0.40716(16) 0.0734(11) Uani 1 1 d .
H20A H 0.8974 0.7872 0.3844 0.088 Uiso 1 1 calc R
C21 C 0.5789(3) 0.47337(15) 0.23646(13) 0.0415(8) Uani 1 1 d .
C22 C 0.4820(3) 0.37257(18) 0.25734(17) 0.0618(10) Uani 1 1 d .
H22A H 0.4549 0.3337 0.2779 0.074 Uiso 1 1 calc R
C23 C 0.4541(3) 0.38820(19) 0.20176(17) 0.0644(10) Uani 1 1 d .
H23A H 0.4044 0.3619 0.1764 0.077 Uiso 1 1 calc R
C24 C 0.6212(3) 0.42093(15) 0.33498(15) 0.0512(9) Uani 1 1 d .
C25 C 0.7426(4) 0.38834(18) 0.33603(19) 0.0666(10) Uani 1 1 d .
C26 C 0.7978(4) 0.3806(2) 0.3916(3) 0.0934(14) Uani 1 1 d .
H26A H 0.8785 0.3606 0.3951 0.112 Uiso 1 1 calc R
C27 C 0.7338(5) 0.4023(2) 0.4413(2) 0.0899(14) Uani 1 1 d .
H27A H 0.7717 0.3964 0.4778 0.108 Uiso 1 1 calc R
C28 C 0.6167(5) 0.4321(2) 0.43752(17) 0.0761(12) Uani 1 1 d .
H28A H 0.5766 0.4465 0.4717 0.091 Uiso 1 1 calc R
C29 C 0.5533(3) 0.44228(17) 0.38446(15) 0.0541(9) Uani 1 1 d .
C30 C 0.4213(3) 0.47127(18) 0.38249(15) 0.0638(10) Uani 1 1 d .
H30A H 0.4101 0.4936 0.3444 0.077 Uiso 1 1 calc R
C31 C 0.3198(4) 0.4147(2) 0.3877(2) 0.0951(14) Uani 1 1 d .
H31A H 0.3339 0.3803 0.3582 0.143 Uiso 1 1 calc R
H31B H 0.2363 0.4346 0.3828 0.143 Uiso 1 1 calc R
H31C H 0.3254 0.3935 0.4256 0.143 Uiso 1 1 calc R
C32 C 0.3978(4) 0.5263(2) 0.42978(16) 0.0899(13) Uani 1 1 d .
H32A H 0.4615 0.5620 0.4266 0.135 Uiso 1 1 calc R
H32B H 0.4032 0.5052 0.4677 0.135 Uiso 1 1 calc R
H32C H 0.3142 0.5461 0.4246 0.135 Uiso 1 1 calc R
C33 C 0.8043(4) 0.35803(19) 0.2826(2) 0.0829(13) Uani 1 1 d .
H33A H 0.7620 0.3786 0.2485 0.099 Uiso 1 1 calc R
C34 C 0.7830(5) 0.28007(19) 0.2795(3) 0.1261(19) Uani 1 1 d .
H34A H 0.6931 0.2703 0.2826 0.189 Uiso 1 1 calc R
H34B H 0.8278 0.2580 0.3110 0.189 Uiso 1 1 calc R
H34C H 0.8148 0.2628 0.2429 0.189 Uiso 1 1 calc R
C35 C 0.9484(4) 0.3749(3) 0.2778(3) 0.137(2) Uani 1 1 d .
H35A H 0.9605 0.4241 0.2799 0.205 Uiso 1 1 calc R
H35B H 0.9808 0.3580 0.2412 0.205 Uiso 1 1 calc R
H35C H 0.9937 0.3531 0.3094 0.205 Uiso 1 1 calc R
C36 C 0.5105(3) 0.47788(18) 0.12960(13) 0.0515(9) Uani 1 1 d .
C37 C 0.6114(4) 0.45976(19) 0.09258(16) 0.0658(10) Uani 1 1 d .
C38 C 0.6014(5) 0.4819(2) 0.03429(16) 0.0824(14) Uani 1 1 d .
H38A H 0.6663 0.4710 0.0080 0.099 Uiso 1 1 calc R
C39 C 0.4983(5) 0.5189(3) 0.01562(17) 0.0895(14) Uani 1 1 d .
H39A H 0.4936 0.5330 -0.0232 0.107 Uiso 1 1 calc R
C40 C 0.4009(4) 0.5358(2) 0.05356(16) 0.0774(12) Uani 1 1 d .
H40A H 0.3315 0.5613 0.0399 0.093 Uiso 1 1 calc R
C41 C 0.4040(3) 0.51575(19) 0.11162(15) 0.0585(9) Uani 1 1 d .
C42 C 0.2935(3) 0.5335(2) 0.15195(15) 0.0674(10) Uani 1 1 d .
H42A H 0.3206 0.5253 0.1924 0.081 Uiso 1 1 calc R
C43 C 0.1780(4) 0.4853(2) 0.13807(19) 0.1049(16) Uani 1 1 d .
H43A H 0.2039 0.4378 0.1422 0.157 Uiso 1 1 calc R
H43B H 0.1496 0.4933 0.0988 0.157 Uiso 1 1 calc R
H43C H 0.1092 0.4949 0.1647 0.157 Uiso 1 1 calc R
C44 C 0.2553(4) 0.6089(2) 0.14588(17) 0.0892(13) Uani 1 1 d .
H44A H 0.3276 0.6378 0.1546 0.134 Uiso 1 1 calc R
H44B H 0.1869 0.6190 0.1726 0.134 Uiso 1 1 calc R
H44C H 0.2272 0.6175 0.1066 0.134 Uiso 1 1 calc R
C45 C 0.7236(4) 0.4167(2) 0.11132(17) 0.0806(12) Uani 1 1 d .
H45A H 0.7328 0.4236 0.1535 0.097 Uiso 1 1 calc R
C46 C 0.7042(5) 0.3380(3) 0.1020(3) 0.144(2) Uani 1 1 d .
H46A H 0.6246 0.3240 0.1193 0.216 Uiso 1 1 calc R
H46B H 0.7734 0.3132 0.1200 0.216 Uiso 1 1 calc R
H46C H 0.7027 0.3281 0.0609 0.216 Uiso 1 1 calc R
C47 C 0.8514(4) 0.4389(3) 0.08371(19) 0.1124(17) Uani 1 1 d .
H47A H 0.8639 0.4877 0.0896 0.169 Uiso 1 1 calc R
H47B H 0.8499 0.4292 0.0426 0.169 Uiso 1 1 calc R
H47C H 0.9204 0.4139 0.1017 0.169 Uiso 1 1 calc R
B1 B 0.8261(4) 0.6634(2) 0.21517(19) 0.0599(12) Uani 1 1 d .
B3 B 0.8227(4) 0.5617(2) 0.22609(17) 0.0548(11) Uani 1 1 d .
H3 H 0.8815 0.5154 0.2185 0.066 Uiso 1 1 calc R
B4 B 0.6941(4) 0.6020(2) 0.19088(17) 0.0564(11) Uani 1 1 d .
H4 H 0.6802 0.5871 0.1449 0.068 Uiso 1 1 calc R
B5 B 0.6552(4) 0.6874(2) 0.20868(19) 0.0618(12) Uani 1 1 d .
H5 H 0.6159 0.7178 0.1722 0.074 Uiso 1 1 calc R
B6 B 0.7448(4) 0.73349(19) 0.25776(16) 0.0513(10) Uani 1 1 d .
H6 H 0.7561 0.7890 0.2482 0.062 Uiso 1 1 calc R
B7 B 0.8721(4) 0.69148(19) 0.29087(16) 0.0482(10) Uani 1 1 d .
H7 H 0.9575 0.7223 0.3017 0.058 Uiso 1 1 calc R
B9 B 0.6577(4) 0.5425(2) 0.24653(16) 0.0476(10) Uani 1 1 d .
B10 B 0.5724(4) 0.61899(19) 0.24311(17) 0.0525(11) Uani 1 1 d .
H10 H 0.4704 0.6070 0.2365 0.063 Uiso 1 1 calc R
B11 B 0.5998(4) 0.69615(19) 0.28197(17) 0.0520(10) Uani 1 1 d .
H11 H 0.5147 0.7257 0.2953 0.062 Uiso 1 1 calc R
B12 B 0.7294(3) 0.70144(17) 0.32966(16) 0.0437(9) Uani 1 1 d .
B13 B 0.6501(4) 0.61408(18) 0.31541(16) 0.0478(10) Uani 1 1 d .
H13 H 0.6161 0.5824 0.3522 0.057 Uiso 1 1 calc R
H1 H 0.899(3) 0.6629(16) 0.1797(13) 0.074(10) Uiso 1 1 d .
H9 H 0.750(4) 0.5201(17) 0.2657(14) 0.093(11) Uiso 1 1 d .

loop_
_atom_site_aniso_label
_atom_site_aniso_U_11
_atom_site_aniso_U_22
_atom_site_aniso_U_33
_atom_site_aniso_U_23
_atom_site_aniso_U_13
_atom_site_aniso_U_12
N1 0.0467(16) 0.0303(15) 0.0561(17) -0.0035(14) -0.0030(14) -0.0035(13)
N2 0.0537(17) 0.0424(17) 0.0554(18) -0.0103(14) 0.0051(14) -0.0105(15)
C2 0.048(2) 0.040(2) 0.055(2) -0.0054(16) -0.0005(17) -0.0015(16)
C8 0.048(2) 0.0312(18) 0.0435(19) 0.0007(15) -0.0055(16) -0.0020(15)
C11 0.043(2) 0.074(3) 0.101(3) -0.019(2) -0.005(2) 0.005(2)
C12 0.074(3) 0.152(5) 0.147(5) -0.020(4) -0.034(3) 0.044(3)
C13 0.092(4) 0.099(4) 0.108(4) 0.020(3) -0.053(3) -0.017(3)
C14 0.088(3) 0.048(2) 0.057(2) -0.0036(18) -0.019(2) -0.002(2)
C15 0.056(2) 0.037(2) 0.059(2) -0.0035(17) -0.001(2) -0.0028(18)
C16 0.075(3) 0.085(3) 0.076(3) -0.025(2) 0.015(2) -0.013(2)
C17 0.096(4) 0.118(4) 0.098(3) -0.049(3) 0.045(3) -0.024(3)
C18 0.102(4) 0.090(3) 0.090(3) -0.037(3) 0.013(3) -0.011(3)
C19 0.088(3) 0.093(3) 0.088(3) -0.045(3) 0.011(3) -0.019(3)
C20 0.073(3) 0.074(3) 0.073(3) -0.018(2) 0.014(2) -0.015(2)
C21 0.0382(18) 0.0348(19) 0.052(2) -0.0094(16) 0.0052(16) -0.0019(16)
C22 0.067(3) 0.044(2) 0.074(3) -0.006(2) 0.005(2) -0.0136(19)
C23 0.066(2) 0.056(3) 0.071(3) -0.016(2) 0.002(2) -0.015(2)
C24 0.053(2) 0.0311(19) 0.069(2) 0.0021(17) -0.008(2) -0.0052(17)
C25 0.056(2) 0.049(2) 0.094(3) 0.006(2) 0.000(2) 0.003(2)
C26 0.068(3) 0.081(3) 0.132(4) 0.027(3) -0.031(3) 0.010(2)
C27 0.094(4) 0.093(4) 0.083(3) 0.019(3) -0.028(3) -0.016(3)
C28 0.088(3) 0.075(3) 0.065(3) 0.002(2) -0.012(2) -0.005(3)
C29 0.062(2) 0.050(2) 0.051(2) 0.0061(18) -0.0038(19) -0.0019(18)
C30 0.069(3) 0.063(3) 0.059(2) -0.002(2) 0.006(2) 0.007(2)
C31 0.067(3) 0.093(3) 0.125(4) 0.000(3) 0.012(3) -0.017(3)
C32 0.100(3) 0.095(3) 0.075(3) -0.008(2) 0.020(2) 0.008(3)
C33 0.074(3) 0.058(3) 0.117(4) -0.001(2) 0.005(3) 0.013(2)
C34 0.103(4) 0.051(3) 0.225(6) -0.037(3) 0.029(4) 0.009(3)
C35 0.070(3) 0.099(4) 0.240(6) 0.002(4) 0.041(4) -0.003(3)
C36 0.057(2) 0.059(2) 0.039(2) -0.0132(17) 0.0070(18) -0.017(2)
C37 0.058(3) 0.077(3) 0.062(3) -0.028(2) -0.001(2) -0.014(2)
C38 0.085(3) 0.114(4) 0.049(3) -0.031(2) 0.018(2) -0.029(3)
C39 0.088(3) 0.127(4) 0.054(3) -0.002(3) -0.008(3) -0.021(3)
C40 0.071(3) 0.105(3) 0.056(2) -0.007(2) -0.005(2) -0.004(3)
C41 0.048(2) 0.079(3) 0.049(2) -0.0069(19) 0.0032(19) -0.016(2)
C42 0.051(2) 0.082(3) 0.069(2) -0.017(2) -0.0025(19) -0.009(2)
C43 0.067(3) 0.130(4) 0.118(4) -0.036(3) 0.016(2) -0.028(3)
C44 0.097(3) 0.085(3) 0.085(3) -0.005(2) 0.007(2) 0.024(3)
C45 0.067(3) 0.099(3) 0.076(3) -0.034(2) 0.015(2) -0.004(3)
C46 0.103(4) 0.102(4) 0.227(6) -0.050(4) 0.028(4) 0.009(3)
C47 0.054(3) 0.170(5) 0.113(4) -0.054(3) 0.013(2) -0.010(3)
B1 0.062(3) 0.063(3) 0.055(3) 0.001(2) -0.001(2) -0.016(2)
B3 0.055(3) 0.046(3) 0.063(3) -0.005(2) 0.000(2) -0.003(2)
B4 0.068(3) 0.059(3) 0.043(2) -0.003(2) 0.001(2) -0.012(2)
B5 0.077(3) 0.042(2) 0.067(3) 0.011(2) -0.027(2) -0.003(2)
B6 0.063(3) 0.031(2) 0.060(2) 0.0056(19) -0.007(2) -0.002(2)
B7 0.050(2) 0.046(2) 0.048(2) -0.0059(18) 0.0000(19) -0.012(2)
B9 0.047(2) 0.048(3) 0.048(2) -0.0107(19) -0.0034(18) 0.004(2)
B10 0.050(2) 0.041(2) 0.067(3) -0.002(2) -0.012(2) -0.004(2)
B11 0.047(2) 0.037(2) 0.072(3) -0.010(2) -0.004(2) 0.004(2)
B12 0.044(2) 0.028(2) 0.059(2) 0.0006(18) -0.001(2) -0.0053(18)
B13 0.060(3) 0.029(2) 0.054(2) 0.0022(18) 0.002(2) -0.0067(19)

loop_
_atom_type_symbol
_atom_type_description
_atom_type_scat_dispersion_real
_atom_type_scat_dispersion_imag
_atom_type_scat_source
C C 0.0033 0.0016 'International Tables Vol C Tables 4.2.6.8 and 6.1.1.4'
H H 0.0000 0.0000 'International Tables Vol C Tables 4.2.6.8 and 6.1.1.4'
B B 0.0013 0.0007 'International Tables Vol C Tables 4.2.6.8 and 6.1.1.4'
N N 0.0061 0.0033 'International Tables Vol C Tables 4.2.6.8 and 6.1.1.4'

loop_
_geom_angle_atom_site_label_1
_geom_angle_atom_site_label_2
_geom_angle_atom_site_label_3
_geom_angle
C21 N1 C22 111.1(3)
C21 N1 C24 126.5(2)
C22 N1 C24 121.9(3)
C21 N2 C23 109.4(3)
C21 N2 C36 130.0(3)
C23 N2 C36 120.1(3)
C11 C2 C8 119.9(3)
C11 C2 B3 114.1(3)
C8 C2 B3 112.1(3)
C11 C2 B7 107.5(3)
C8 C2 B7 64.1(2)
B3 C2 B7 130.8(3)
C11 C2 B1 125.7(3)
C8 C2 B1 104.8(2)
B3 C2 B1 70.1(2)
B7 C2 B1 64.8(2)
C14 C8 C2 114.4(2)
C14 C8 B13 118.0(3)
C2 C8 B13 114.5(2)
C14 C8 B12 116.7(3)
C2 C8 B12 116.6(2)
B13 C8 B12 69.2(2)
C14 C8 B7 122.7(3)
C2 C8 B7 60.52(19)
B13 C8 B7 113.4(3)
B12 C8 B7 61.4(2)
C12 C11 C2 113.2(3)
C11 C12 C13 115.2(4)
C14 C13 C12 110.0(4)
C13 C14 C8 115.0(3)
C16 C15 C20 115.7(3)
C16 C15 B12 122.2(3)
C20 C15 B12 122.1(3)
C15 C16 C17 122.3(4)
C18 C17 C16 119.7(4)
C19 C18 C17 120.0(4)
C18 C19 C20 120.0(4)
C15 C20 C19 122.4(4)
N1 C21 N2 105.3(2)
N1 C21 B9 124.2(3)
N2 C21 B9 130.4(3)
C23 C22 N1 106.7(3)
C22 C23 N2 107.5(3)
C29 C24 C25 124.9(3)
C29 C24 N1 118.6(3)
C25 C24 N1 116.2(3)
C26 C25 C24 115.5(4)
C26 C25 C33 121.4(4)
C24 C25 C33 122.9(4)
C27 C26 C25 120.9(4)
C28 C27 C26 120.8(4)
C27 C28 C29 122.9(4)
C28 C29 C24 115.0(3)
C28 C29 C30 121.2(4)
C24 C29 C30 123.8(3)
C29 C30 C31 111.7(3)
C29 C30 C32 112.7(3)
C31 C30 C32 109.2(3)
C25 C33 C34 111.2(4)
C25 C33 C35 113.2(4)
C34 C33 C35 110.3(3)
C41 C36 C37 123.7(3)
C41 C36 N2 118.6(3)
C37 C36 N2 117.6(3)
C36 C37 C38 116.4(4)
C36 C37 C45 123.7(3)
C38 C37 C45 119.9(4)
C39 C38 C37 121.1(4)
C38 C39 C40 120.7(4)
C39 C40 C41 121.5(4)
C40 C41 C36 116.7(3)
C40 C41 C42 120.2(4)
C36 C41 C42 123.1(3)
C44 C42 C41 111.2(3)
C44 C42 C43 110.6(3)
C41 C42 C43 109.3(3)
C37 C45 C47 113.9(4)
C37 C45 C46 113.8(4)
C47 C45 C46 109.3(4)
C2 B1 B5 124.5(3)
C2 B1 B6 102.0(3)
B5 B1 B6 54.8(2)
C2 B1 B7 52.99(19)
B5 B1 B7 104.4(3)
B6 B1 B7 55.0(2)
C2 B1 B4 97.4(2)
B5 B1 B4 55.5(2)
B6 B1 B4 105.9(3)
B7 B1 B4 129.4(3)
C2 B1 B3 49.18(18)
B5 B1 B3 103.9(3)
B6 B1 B3 130.0(3)
B7 B1 B3 100.0(3)
B4 B1 B3 53.5(2)
C2 B3 B4 114.3(3)
C2 B3 B9 112.0(3)
B4 B3 B9 58.9(2)
C2 B3 B1 60.7(2)
B4 B3 B1 60.9(2)
B9 B3 B1 104.6(3)
B5 B4 B3 119.4(3)
B5 B4 B9 113.5(3)
B3 B4 B9 62.7(2)
B5 B4 B10 60.2(2)
B3 B4 B10 108.7(3)
B9 B4 B10 58.5(2)
B5 B4 B1 60.7(2)
B3 B4 B1 65.6(2)
B9 B4 B1 110.7(3)
B10 B4 B1 101.9(3)
B6 B5 B4 121.2(3)
B6 B5 B10 111.3(3)
B4 B5 B10 60.7(2)
B6 B5 B11 60.7(2)
B4 B5 B11 112.6(3)
B10 B5 B11 59.5(2)
B6 B5 B1 63.3(2)
B4 B5 B1 63.8(2)
B10 B5 B1 104.4(3)
B11 B5 B1 105.1(3)
B5 B6 B7 117.6(3)
B5 B6 B11 61.7(2)
B7 B6 B11 109.2(3)
B5 B6 B12 112.3(3)
B7 B6 B12 59.8(2)
B11 B6 B12 59.1(2)
B5 B6 B1 61.9(2)
B7 B6 B1 62.7(2)
B11 B6 B1 104.9(3)
B12 B6 B1 105.9(2)
C2 B7 C8 55.36(18)
C2 B7 B6 116.4(3)
C8 B7 B6 105.3(3)
C2 B7 B12 109.8(3)
C8 B7 B12 59.04(19)
B6 B7 B12 61.0(2)
C2 B7 B1 62.3(2)
C8 B7 B1 97.5(2)
B6 B7 B1 62.3(2)
B12 B7 B1 106.5(3)
C21 B9 B10 116.5(3)
C21 B9 B4 123.9(3)
B10 B9 B4 61.2(2)
C21 B9 B3 128.6(3)
B10 B9 B3 107.5(3)
B4 B9 B3 58.4(2)
C21 B9 B13 130.1(3)
B10 B9 B13 56.70(19)
B4 B9 B13 97.0(2)
B3 B9 B13 95.4(2)
B9 B10 B11 128.2(3)
B9 B10 B5 114.1(3)
B11 B10 B5 60.8(2)
B9 B10 B4 60.2(2)
B11 B10 B4 112.4(3)
B5 B10 B4 59.1(2)
B9 B10 B13 71.9(2)
B11 B10 B13 61.2(2)
B5 B10 B13 102.9(3)
B4 B10 B13 106.3(3)
B12 B11 B10 119.5(3)
B12 B11 B6 60.5(2)
B10 B11 B6 109.1(3)
B12 B11 B5 110.1(3)
B10 B11 B5 59.8(2)
B6 B11 B5 57.7(2)
B12 B11 B13 64.4(2)
B10 B11 B13 61.7(2)
B6 B11 B13 103.8(3)
B5 B11 B13 102.6(3)
C15 B12 C8 120.2(3)
C15 B12 B11 122.1(3)
C8 B12 B11 107.1(2)
C15 B12 B7 121.8(3)
C8 B12 B7 59.57(19)
B11 B12 B7 109.7(3)
C15 B12 B6 127.9(3)
C8 B12 B6 104.2(2)
B11 B12 B6 60.5(2)
B7 B12 B6 59.1(2)
C15 B12 B13 126.1(3)
C8 B12 B13 54.12(18)
B11 B12 B13 60.3(2)
B7 B12 B13 100.7(2)
B6 B12 B13 101.0(2)
C8 B13 B11 105.0(3)
C8 B13 B10 125.4(3)
B11 B13 B10 57.1(2)
C8 B13 B12 56.64(18)
B11 B13 B12 55.37(18)
B10 B13 B12 107.4(2)
C8 B13 B9 99.4(2)
B11 B13 B9 105.4(2)
B10 B13 B9 51.44(18)
B12 B13 B9 134.0(3)

loop_
_geom_bond_atom_site_label_1
_geom_bond_atom_site_label_2
_geom_bond_distance
N1 C21 1.350(3)
N1 C22 1.374(4)
N1 C24 1.462(4)
N2 C21 1.358(3)
N2 C23 1.391(4)
N2 C36 1.454(4)
C2 C11 1.561(4)
C2 C8 1.567(4)
C2 B3 1.594(5)
C2 B7 1.658(5)
C2 B1 1.837(5)
C8 C14 1.524(4)
C8 B13 1.653(5)
C8 B12 1.704(4)
C8 B7 1.713(5)
C11 C12 1.493(6)
C12 C13 1.516(6)
C13 C14 1.498(5)
C15 C16 1.377(5)
C15 C20 1.383(4)
C15 B12 1.576(5)
C16 C17 1.396(5)
C17 C18 1.360(6)
C18 C19 1.347(5)
C19 C20 1.391(5)
C21 B9 1.586(5)
C22 C23 1.339(5)
C24 C29 1.398(4)
C24 C25 1.415(5)
C25 C26 1.405(5)
C25 C33 1.501(5)
C26 C27 1.385(6)
C27 C28 1.354(5)
C28 C29 1.397(5)
C29 C30 1.488(4)
C30 C31 1.527(5)
C30 C32 1.537(5)
C33 C34 1.524(5)
C33 C35 1.543(5)
C36 C41 1.393(4)
C36 C37 1.396(4)
C37 C38 1.405(5)
C37 C45 1.499(5)
C38 C39 1.362(6)
C39 C40 1.376(5)
C40 C41 1.385(5)
C41 C42 1.517(4)
C42 C44 1.516(5)
C42 C43 1.557(5)
C45 C47 1.537(5)
C45 C46 1.548(6)
B1 B5 1.849(6)
B1 B6 1.871(6)
B1 B7 1.878(6)
B1 B4 1.902(5)
B1 B3 1.981(6)
B3 B4 1.749(6)
B3 B9 1.823(6)
B4 B5 1.746(6)
B4 B9 1.757(5)
B4 B10 1.774(6)
B5 B6 1.711(5)
B5 B10 1.765(6)
B5 B11 1.782(6)
B6 B7 1.732(5)
B6 B11 1.765(6)
B6 B12 1.765(5)
B7 B12 1.744(5)
B9 B10 1.726(5)
B9 B13 2.098(5)
B10 B11 1.759(5)
B10 B13 1.845(5)
B11 B12 1.741(5)
B11 B13 1.837(5)
B12 B13 1.908(5)

loop_
_platon_squeeze_void_nr
_platon_squeeze_void_average_x
_platon_squeeze_void_average_y
_platon_squeeze_void_average_z
_platon_squeeze_void_volume
_platon_squeeze_void_count_electrons
1 -0.034 0.250 0.500 322.5 68.7
2 -0.042 0.750 1.000 322.6 68.7
3 0.184 0.332 0.153 26.1 1.0
4 0.212 0.443 0.733 10.9 0.3
5 0.316 0.668 0.653 26.1 1.0
6 0.288 0.557 0.233 10.9 0.3
7 0.684 0.168 0.847 26.1 1.0
8 0.712 0.057 0.267 10.9 0.3
9 0.816 0.832 0.347 26.1 1.0
10 0.788 0.943 0.767 10.9 0.3
